data_4072833
loop_
_publ_author_name
'Serra, Daniel'
'Abboud, Khalil A.'
'Hilliard, Casie R.'
'McElwee-White, Lisa'

_publ_section_title
;
 Electronic Interactions in Iron- and Ruthenium-Containing
 Heterobimetallic Complexes:&#x00A0; Structural and Spectroscopic
 Investigations
;
_journal_issue 13
_journal_name_full Organometallics
_journal_page_first 3085
_journal_paper_doi 10.1021/om0610750
_journal_volume 26
_journal_year 2007
_chemical_formula_sum 'C33 H31 Cl4 Fe I3 O P2 Pt'
_chemical_formula_weight 1278.96
_chemical_name_systematic
; 
 ? 
;
_space_group_IT_number 14
_symmetry_cell_setting monoclinic
_symmetry_space_group_name_Hall '-P 2yn'
_symmetry_space_group_name_H-M 'P 1 21/n 1'
_atom_sites_solution_hydrogens geom
_atom_sites_solution_primary direct
_atom_sites_solution_secondary difmap
_audit_creation_method SHELXL-97
_cell_angle_alpha 90.00
_cell_angle_beta 99.602(1)
_cell_angle_gamma 90.00
_cell_formula_units_Z 4
_cell_length_a 13.7053(9)
_cell_length_b 14.9673(9)
_cell_length_c 18.7364(12)
_cell_measurement_reflns_used 165
_cell_measurement_temperature 173(2)
_cell_measurement_theta_max 28.0
_cell_measurement_theta_min 2.0
_cell_volume 3789.6(4)
_computing_cell_refinement 'Bruker SMART v5.624 & SAINT 6.36a (Bruker 1998)'
_computing_data_collection 'Bruker SMART v5.624 (Bruker 1998)'
_computing_data_reduction 'Bruker SHELXTL v6.12 (Bruker 2000)'
_computing_molecular_graphics 'Bruker SHELXTL v6.12'
_computing_publication_material 'Bruker SHELXTL v6.12'
_computing_structure_refinement 'Bruker SHELXTL v6.12'
_computing_structure_solution 'Bruker SHELXTL v6.12'
_diffrn_ambient_temperature 173(2)
_diffrn_measured_fraction_theta_full 0.984
_diffrn_measured_fraction_theta_max 0.984
_diffrn_measurement_device_type 'SMART CCD area detector'
_diffrn_measurement_method '\w scans'
_diffrn_radiation_monochromator graphite
_diffrn_radiation_source 'fine-focus sealed tube'
_diffrn_radiation_type MoK\a
_diffrn_radiation_wavelength 0.71073
_diffrn_reflns_av_R_equivalents 0.0909
_diffrn_reflns_av_sigmaI/netI 0.0862
_diffrn_reflns_limit_h_max 15
_diffrn_reflns_limit_h_min -17
_diffrn_reflns_limit_k_max 12
_diffrn_reflns_limit_k_min -19
_diffrn_reflns_limit_l_max 24
_diffrn_reflns_limit_l_min -20
_diffrn_reflns_number 24440
_diffrn_reflns_theta_full 27.50
_diffrn_reflns_theta_max 27.50
_diffrn_reflns_theta_min 1.71
_diffrn_standards_decay_% '< 1'
_diffrn_standards_number 0
_exptl_absorpt_coefficient_mu 6.908
_exptl_absorpt_correction_T_max 0.8179
_exptl_absorpt_correction_T_min 0.3668
_exptl_absorpt_correction_type integration
_exptl_absorpt_process_details 'based on measured indexed crystal faces, Bruker SHELXTL  v6.12 (Bruker 1998)'
_exptl_crystal_colour red
_exptl_crystal_density_diffrn 2.242
_exptl_crystal_density_meas ?
_exptl_crystal_density_method 'not measured'
_exptl_crystal_description plates
_exptl_crystal_F_000 2392
_exptl_crystal_size_max 0.18
_exptl_crystal_size_mid 0.09
_exptl_crystal_size_min 0.03
_refine_diff_density_max 2.911
_refine_diff_density_min -1.983
_refine_diff_density_rms 0.195
_refine_ls_extinction_method none
_refine_ls_goodness_of_fit_ref 0.899
_refine_ls_hydrogen_treatment mixed
_refine_ls_matrix_type full
_refine_ls_number_parameters 352
_refine_ls_number_reflns 8580
_refine_ls_number_restraints 0
_refine_ls_restrained_S_all 0.899
_refine_ls_R_factor_all 0.0732
_refine_ls_R_factor_gt 0.0447
_refine_ls_shift/su_max 0.003
_refine_ls_shift/su_mean 0.000
_refine_ls_structure_factor_coef Fsqd
_refine_ls_weighting_details 'calc w=1/[\s^2^(Fo^2^)+(0.0483P)^2^] where P=(Fo^2^+2Fc^2^)/3'
_refine_ls_weighting_scheme calc
_refine_ls_wR_factor_gt 0.0978
_refine_ls_wR_factor_ref 0.1035
_reflns_number_gt 5518
_reflns_number_total 8580
_reflns_threshold_expression I>2\s(I)
_cod_data_source_file om0610750-file006.cif
_cod_data_source_block kaa
_cod_depositor_comments
;
The following automatic conversions were performed:

'_symmetry_cell_setting' value 'Monoclinic' changed to 'monoclinic'
according to /home/saulius/struct/CIF-dictionaries/cif_core.dic
dictionary named 'cif_core.dic' version 2.4.1 from 2010-06-29.

Automatic conversion script
Id: cif_fix_values 1715 2011-07-08 13:25:40Z adriana 

The following automatic conversions were performed:

'_exptl_crystal_density_meas' value 'not measured' was changed to '?'
- the value is perceived as not measured.

Automatic conversion script
Id: cif_fix_values 3008 2015-01-20 13:52:24Z robertas 
;
_cod_original_sg_symbol_H-M 'P 21/n'
_cod_database_code 4072833

loop_
_symmetry_equiv_pos_as_xyz
'x, y, z'
'-x+1/2, y+1/2, -z+1/2'
'-x, -y, -z'
'x-1/2, -y-1/2, z-1/2'

loop_
_atom_site_label
_atom_site_type_symbol
_atom_site_fract_x
_atom_site_fract_y
_atom_site_fract_z
_atom_site_U_iso_or_equiv
_atom_site_adp_type
_atom_site_occupancy
_atom_site_symmetry_multiplicity
_atom_site_calc_flag
_atom_site_refinement_flags
Pt Pt 2.203123(18) 1.148630(19) 0.219021(13) 0.02623(8) Uani 1 1 d .
Fe Fe 2.46484(7) 1.28990(7) 0.30076(5) 0.0296(2) Uani 1 1 d .
I1 I 2.35206(3) 1.15759(4) 0.32535(2) 0.03566(13) Uani 1 1 d .
I2 I 2.08683(4) 1.13326(4) 0.31817(3) 0.05138(18) Uani 1 1 d .
I3 I 2.04786(3) 1.14266(4) 0.11755(2) 0.04102(14) Uani 1 1 d .
P1 P 2.50829(12) 1.22146(13) 0.20593(8) 0.0255(4) Uani 1 1 d .
P2 P 2.29573(12) 1.14525(12) 0.13160(8) 0.0240(4) Uani 1 1 d .
O1 O 2.2972(4) 1.3962(4) 0.2312(3) 0.0478(15) Uani 1 1 d .
C1 C 2.4829(6) 1.3797(7) 0.3883(4) 0.047(2) Uani 1 1 d .
H1A H 2.4289 1.4140 0.4058 0.056 Uiso 1 1 calc R
C2 C 2.5176(7) 1.2961(7) 0.4125(4) 0.056(3) Uani 1 1 d .
H2A H 2.4919 1.2600 0.4503 0.067 Uiso 1 1 calc R
C3 C 2.5939(6) 1.2702(6) 0.3757(4) 0.049(2) Uani 1 1 d .
H3A H 2.6331 1.2136 0.3834 0.058 Uiso 1 1 calc R
C4 C 2.6072(6) 1.3404(6) 0.3260(4) 0.045(2) Uani 1 1 d .
H4A H 2.6579 1.3422 0.2933 0.054 Uiso 1 1 calc R
C5 C 2.5374(5) 1.4080(6) 0.3338(4) 0.0395(19) Uani 1 1 d .
H5A H 2.5296 1.4662 0.3073 0.047 Uiso 1 1 calc R
C6 C 2.4302(4) 1.1299(5) 0.1604(3) 0.0261(15) Uani 1 1 d .
H6A H 2.4580 1.1132 0.1168 0.031 Uiso 1 1 calc R
H6B H 2.4391 1.0777 0.1933 0.031 Uiso 1 1 calc R
C7 C 2.3613(5) 1.3511(5) 0.2551(4) 0.0353(18) Uani 1 1 d .
C11 C 2.6250(5) 1.1587(5) 0.2300(3) 0.0284(16) Uani 1 1 d .
C12 C 2.6269(5) 1.0809(5) 0.2700(4) 0.0396(19) Uani 1 1 d .
H12A H 2.5678 1.0595 0.2843 0.048 Uiso 1 1 calc R
C13 C 2.7145(6) 1.0341(6) 0.2894(4) 0.049(2) Uani 1 1 d .
H13A H 2.7144 0.9798 0.3157 0.059 Uiso 1 1 calc R
C14 C 2.8007(6) 1.0645(7) 0.2714(4) 0.055(3) Uani 1 1 d .
H14A H 2.8601 1.0316 0.2853 0.066 Uiso 1 1 calc R
C15 C 2.8021(6) 1.1436(7) 0.2327(4) 0.052(2) Uani 1 1 d .
H15A H 2.8621 1.1649 0.2197 0.063 Uiso 1 1 calc R
C16 C 2.7131(5) 1.1922(6) 0.2128(4) 0.0369(18) Uani 1 1 d .
H16A H 2.7134 1.2475 0.1879 0.044 Uiso 1 1 calc R
C21 C 2.5352(4) 1.2907(5) 0.1316(3) 0.0260(15) Uani 1 1 d .
C22 C 2.5235(5) 1.3834(5) 0.1335(3) 0.0304(16) Uani 1 1 d .
H22A H 2.4962 1.4101 0.1717 0.037 Uiso 1 1 calc R
C23 C 2.5517(5) 1.4365(5) 0.0796(4) 0.0339(17) Uani 1 1 d .
H23A H 2.5445 1.4995 0.0818 0.041 Uiso 1 1 calc R
C24 C 2.5905(5) 1.3984(6) 0.0225(4) 0.0392(19) Uani 1 1 d .
H24A H 2.6090 1.4350 -0.0145 0.047 Uiso 1 1 calc R
C25 C 2.6018(5) 1.3058(5) 0.0204(3) 0.0344(17) Uani 1 1 d .
H25A H 2.6292 1.2791 -0.0178 0.041 Uiso 1 1 calc R
C26 C 2.5732(5) 1.2529(5) 0.0737(4) 0.0339(17) Uani 1 1 d .
H26A H 2.5794 1.1898 0.0710 0.041 Uiso 1 1 calc R
C31 C 2.2699(5) 1.0420(5) 0.0785(3) 0.0276(15) Uani 1 1 d .
C32 C 2.2917(5) 0.9612(5) 0.1134(4) 0.0361(18) Uani 1 1 d .
H32A H 2.3203 0.9603 0.1632 0.043 Uiso 1 1 calc R
C33 C 2.2718(5) 0.8813(6) 0.0756(4) 0.043(2) Uani 1 1 d .
H33A H 2.2884 0.8259 0.0993 0.052 Uiso 1 1 calc R
C34 C 2.2278(5) 0.8828(6) 0.0037(4) 0.0413(19) Uani 1 1 d .
H34A H 2.2134 0.8281 -0.0217 0.050 Uiso 1 1 calc R
C35 C 2.2053(6) 0.9603(6) -0.0305(4) 0.051(2) Uani 1 1 d .
H35A H 2.1755 0.9603 -0.0800 0.062 Uiso 1 1 calc R
C36 C 2.2252(5) 1.0420(5) 0.0062(4) 0.0391(19) Uani 1 1 d .
H36A H 2.2083 1.0968 -0.0183 0.047 Uiso 1 1 calc R
C41 C 2.2852(5) 1.2379(5) 0.0689(3) 0.0264(15) Uani 1 1 d .
C42 C 2.2306(6) 1.3139(6) 0.0816(4) 0.0405(19) Uani 1 1 d .
H42A H 2.1947 1.3147 0.1208 0.049 Uiso 1 1 calc R
C43 C 2.2291(6) 1.3877(6) 0.0367(4) 0.046(2) Uani 1 1 d .
H43A H 2.1932 1.4395 0.0459 0.055 Uiso 1 1 calc R
C44 C 2.2794(6) 1.3862(6) -0.0211(4) 0.049(2) Uani 1 1 d .
H44A H 2.2775 1.4370 -0.0517 0.058 Uiso 1 1 calc R
C45 C 2.3327(6) 1.3115(6) -0.0351(4) 0.046(2) Uani 1 1 d .
H45A H 2.3665 1.3105 -0.0755 0.055 Uiso 1 1 calc R
C46 C 2.3362(5) 1.2388(5) 0.0101(3) 0.0347(18) Uani 1 1 d .
H46A H 2.3740 1.1881 0.0012 0.042 Uiso 1 1 calc R

loop_
_atom_site_aniso_label
_atom_site_aniso_U_11
_atom_site_aniso_U_22
_atom_site_aniso_U_33
_atom_site_aniso_U_23
_atom_site_aniso_U_13
_atom_site_aniso_U_12
Pt 0.02105(13) 0.03670(17) 0.02071(13) 0.00032(12) 0.00285(9) -0.00309(12)
Fe 0.0230(5) 0.0466(7) 0.0183(4) -0.0060(4) 0.0005(3) -0.0029(5)
I1 0.0293(2) 0.0577(4) 0.0190(2) 0.0019(2) 0.00124(16) -0.0089(2)
I2 0.0343(3) 0.0913(5) 0.0319(3) -0.0101(3) 0.0152(2) -0.0153(3)
I3 0.0233(2) 0.0648(4) 0.0327(2) 0.0103(2) -0.00201(18) -0.0062(2)
P1 0.0200(8) 0.0365(11) 0.0192(8) -0.0015(7) 0.0010(6) -0.0006(8)
P2 0.0205(8) 0.0333(11) 0.0170(7) 0.0003(7) -0.0001(6) -0.0043(8)
O1 0.035(3) 0.061(4) 0.044(3) -0.004(3) 0.000(2) 0.015(3)
C1 0.039(4) 0.073(7) 0.029(4) -0.022(4) 0.006(3) -0.018(4)
C2 0.068(6) 0.068(7) 0.027(4) -0.018(4) -0.007(4) -0.026(5)
C3 0.037(5) 0.063(6) 0.036(4) -0.010(4) -0.021(3) 0.009(4)
C4 0.032(4) 0.059(6) 0.041(4) -0.024(4) -0.003(3) -0.014(4)
C5 0.035(4) 0.047(5) 0.035(4) -0.010(4) 0.003(3) -0.013(4)
C6 0.023(3) 0.032(4) 0.023(3) -0.005(3) 0.001(2) -0.003(3)
C7 0.039(4) 0.043(5) 0.024(3) -0.005(3) 0.005(3) -0.003(4)
C11 0.021(3) 0.038(5) 0.024(3) -0.003(3) -0.002(2) 0.006(3)
C12 0.032(4) 0.049(5) 0.037(4) 0.007(4) 0.003(3) 0.007(4)
C13 0.048(5) 0.056(6) 0.039(4) 0.007(4) -0.005(4) 0.007(4)
C14 0.048(5) 0.071(7) 0.040(5) -0.002(5) -0.008(4) 0.019(5)
C15 0.026(4) 0.091(8) 0.038(4) -0.004(5) 0.002(3) 0.008(4)
C16 0.028(4) 0.054(6) 0.029(4) 0.005(3) 0.007(3) 0.001(4)
C21 0.019(3) 0.039(5) 0.020(3) 0.001(3) 0.001(2) -0.003(3)
C22 0.028(4) 0.040(5) 0.024(3) -0.005(3) 0.009(3) 0.001(3)
C23 0.039(4) 0.030(4) 0.033(4) 0.001(3) 0.008(3) -0.001(3)
C24 0.039(4) 0.052(6) 0.029(4) 0.004(4) 0.011(3) 0.001(4)
C25 0.032(4) 0.050(5) 0.022(3) -0.003(3) 0.008(3) -0.001(4)
C26 0.031(4) 0.042(5) 0.028(4) -0.005(3) 0.003(3) -0.005(3)
C31 0.020(3) 0.037(4) 0.026(3) -0.004(3) 0.004(2) -0.001(3)
C32 0.034(4) 0.046(5) 0.028(4) 0.003(3) 0.003(3) -0.006(4)
C33 0.033(4) 0.044(5) 0.055(5) -0.001(4) 0.014(4) -0.001(4)
C34 0.033(4) 0.042(5) 0.049(5) -0.017(4) 0.004(3) 0.001(4)
C35 0.053(5) 0.055(6) 0.039(4) -0.011(4) -0.015(4) 0.003(4)
C36 0.047(5) 0.032(5) 0.033(4) -0.003(3) -0.009(3) 0.004(4)
C41 0.024(3) 0.035(4) 0.018(3) -0.004(3) -0.002(2) -0.003(3)
C42 0.042(4) 0.041(5) 0.037(4) 0.006(4) 0.000(3) -0.003(4)
C43 0.048(5) 0.037(5) 0.050(5) 0.003(4) 0.005(4) 0.002(4)
C44 0.055(5) 0.045(5) 0.040(5) 0.015(4) -0.012(4) -0.019(4)
C45 0.044(5) 0.061(6) 0.029(4) 0.016(4) 0.000(3) -0.022(4)
C46 0.029(4) 0.053(5) 0.021(3) 0.003(3) -0.001(3) -0.002(3)

loop_
_atom_type_symbol
_atom_type_description
_atom_type_scat_dispersion_real
_atom_type_scat_dispersion_imag
_atom_type_scat_source
C C 0.0033 0.0016 'International Tables Vol C Tables 4.2.6.8 and 6.1.1.4'
H H 0.0000 0.0000 'International Tables Vol C Tables 4.2.6.8 and 6.1.1.4'
O O 0.0106 0.0060 'International Tables Vol C Tables 4.2.6.8 and 6.1.1.4'
P P 0.1023 0.0942 'International Tables Vol C Tables 4.2.6.8 and 6.1.1.4'
Cl Cl 0.1484 0.1585 'International Tables Vol C Tables 4.2.6.8 and 6.1.1.4'
Fe Fe 0.3463 0.8444 'International Tables Vol C Tables 4.2.6.8 and 6.1.1.4'
I I -0.4742 1.8119 'International Tables Vol C Tables 4.2.6.8 and 6.1.1.4'
Pt Pt -1.7033 8.3905 'International Tables Vol C Tables 4.2.6.8 and 6.1.1.4'

loop_
_geom_angle_atom_site_label_1
_geom_angle_atom_site_label_2
_geom_angle_atom_site_label_3
_geom_angle
P2 Pt I1 95.35(4)
P2 Pt I3 87.65(4)
I1 Pt I3 176.86(2)
P2 Pt I2 173.28(5)
I1 Pt I2 87.399(17)
I3 Pt I2 89.715(18)
C7 Fe C5 90.5(3)
C7 Fe C4 124.5(4)
C5 Fe C4 40.0(3)
C7 Fe C3 155.9(3)
C5 Fe C3 67.0(3)
C4 Fe C3 40.4(3)
C7 Fe C2 124.7(4)
C5 Fe C2 66.2(3)
C4 Fe C2 66.5(3)
C3 Fe C2 39.1(3)
C7 Fe C1 91.5(3)
C5 Fe C1 39.9(3)
C4 Fe C1 66.7(3)
C3 Fe C1 65.8(3)
C2 Fe C1 38.6(3)
C7 Fe P1 98.7(2)
C5 Fe P1 117.0(2)
C4 Fe P1 89.0(2)
C3 Fe P1 99.4(3)
C2 Fe P1 136.5(3)
C1 Fe P1 155.2(2)
C7 Fe I1 91.5(2)
C5 Fe I1 150.1(2)
C4 Fe I1 143.3(3)
C3 Fe I1 103.6(3)
C2 Fe I1 88.5(3)
C1 Fe I1 110.2(2)
P1 Fe I1 92.13(6)
Fe I1 Pt 108.46(3)
C21 P1 C11 101.5(3)
C21 P1 C6 104.1(3)
C11 P1 C6 98.4(3)
C21 P1 Fe 117.7(2)
C11 P1 Fe 112.2(2)
C6 P1 Fe 119.9(2)
C41 P2 C31 107.8(3)
C41 P2 C6 104.6(3)
C31 P2 C6 98.4(3)
C41 P2 Pt 117.8(2)
C31 P2 Pt 109.5(2)
C6 P2 Pt 116.8(2)
C2 C1 C5 108.1(8)
C2 C1 Fe 70.6(5)
C5 C1 Fe 68.9(4)
C2 C1 H1A 125.9
C5 C1 H1A 125.9
Fe C1 H1A 125.9
C1 C2 C3 109.4(8)
C1 C2 Fe 70.8(4)
C3 C2 Fe 70.0(4)
C1 C2 H2A 125.3
C3 C2 H2A 125.3
Fe C2 H2A 125.3
C2 C3 C4 107.6(8)
C2 C3 Fe 70.9(4)
C4 C3 Fe 69.2(4)
C2 C3 H3A 126.2
C4 C3 H3A 126.2
Fe C3 H3A 126.2
C5 C4 C3 107.2(8)
C5 C4 Fe 70.0(4)
C3 C4 Fe 70.4(4)
C5 C4 H4A 126.4
C3 C4 H4A 126.4
Fe C4 H4A 126.4
C4 C5 C1 107.7(8)
C4 C5 Fe 70.1(4)
C1 C5 Fe 71.2(4)
C4 C5 H5A 126.1
C1 C5 H5A 126.1
Fe C5 H5A 126.1
P2 C6 P1 120.9(4)
P2 C6 H6A 107.1
P1 C6 H6A 107.1
P2 C6 H6B 107.1
P1 C6 H6B 107.1
H6A C6 H6B 106.8
O1 C7 Fe 173.3(7)
C12 C11 C16 119.4(6)
C12 C11 P1 119.9(5)
C16 C11 P1 120.6(6)
C11 C12 C13 120.3(7)
C11 C12 H12A 119.8
C13 C12 H12A 119.8
C14 C13 C12 121.1(8)
C14 C13 H13A 119.5
C12 C13 H13A 119.5
C13 C14 C15 120.2(8)
C13 C14 H14A 119.9
C15 C14 H14A 119.9
C14 C15 C16 119.3(8)
C14 C15 H15A 120.4
C16 C15 H15A 120.4
C11 C16 C15 119.7(8)
C11 C16 H16A 120.2
C15 C16 H16A 120.2
C22 C21 C26 118.7(6)
C22 C21 P1 120.4(5)
C26 C21 P1 120.8(6)
C23 C22 C21 120.2(6)
C23 C22 H22A 119.9
C21 C22 H22A 119.9
C22 C23 C24 120.8(7)
C22 C23 H23A 119.6
C24 C23 H23A 119.6
C23 C24 C25 119.1(7)
C23 C24 H24A 120.5
C25 C24 H24A 120.5
C26 C25 C24 120.1(7)
C26 C25 H25A 119.9
C24 C25 H25A 119.9
C25 C26 C21 121.1(7)
C25 C26 H26A 119.4
C21 C26 H26A 119.4
C32 C31 C36 119.1(6)
C32 C31 P2 118.1(5)
C36 C31 P2 122.7(6)
C31 C32 C33 120.1(7)
C31 C32 H32A 120.0
C33 C32 H32A 120.0
C34 C33 C32 119.9(8)
C34 C33 H33A 120.0
C32 C33 H33A 120.0
C35 C34 C33 120.6(7)
C35 C34 H34A 119.7
C33 C34 H34A 119.7
C34 C35 C36 120.7(7)
C34 C35 H35A 119.6
C36 C35 H35A 119.6
C31 C36 C35 119.6(7)
C31 C36 H36A 120.2
C35 C36 H36A 120.2
C46 C41 C42 118.5(7)
C46 C41 P2 121.5(6)
C42 C41 P2 119.9(5)
C43 C42 C41 119.8(8)
C43 C42 H42A 120.1
C41 C42 H42A 120.1
C44 C43 C42 120.3(8)
C44 C43 H43A 119.8
C42 C43 H43A 119.8
C43 C44 C45 120.8(8)
C43 C44 H44A 119.6
C45 C44 H44A 119.6
C46 C45 C44 119.1(8)
C46 C45 H45A 120.4
C44 C45 H45A 120.4
C45 C46 C41 121.5(8)
C45 C46 H46A 119.3
C41 C46 H46A 119.3

loop_
_geom_bond_atom_site_label_1
_geom_bond_atom_site_label_2
_geom_bond_distance
Pt P2 2.2338(17)
Pt I1 2.6071(5)
Pt I3 2.6078(5)
Pt I2 2.6518(6)
Fe C7 1.783(8)
Fe C5 2.071(8)
Fe C4 2.073(7)
Fe C3 2.088(6)
Fe C2 2.100(7)
Fe C1 2.102(8)
Fe P1 2.217(2)
Fe I1 2.6001(12)
P1 C21 1.822(7)
P1 C11 1.845(6)
P1 C6 1.857(6)
P2 C41 1.809(7)
P2 C31 1.841(7)
P2 C6 1.846(6)
O1 C7 1.138(8)
C1 C2 1.388(12)
C1 C5 1.426(11)
C1 H1A 1.0000
C2 C3 1.401(12)
C2 H2A 1.0000
C3 C4 1.435(12)
C3 H3A 1.0000
C4 C5 1.417(11)
C4 H4A 1.0000
C5 H5A 1.0000
C6 H6A 0.9900
C6 H6B 0.9900
C11 C12 1.382(10)
C11 C16 1.394(9)
C12 C13 1.386(10)
C12 H12A 0.9500
C13 C14 1.359(12)
C13 H13A 0.9500
C14 C15 1.391(12)
C14 H14A 0.9500
C15 C16 1.416(10)
C15 H15A 0.9500
C16 H16A 0.9500
C21 C22 1.397(10)
C21 C26 1.399(9)
C22 C23 1.389(9)
C22 H22A 0.9500
C23 C24 1.394(10)
C23 H23A 0.9500
C24 C25 1.396(11)
C24 H24A 0.9500
C25 C26 1.383(10)
C25 H25A 0.9500
C26 H26A 0.9500
C31 C32 1.383(10)
C31 C36 1.390(8)
C32 C33 1.393(10)
C32 H32A 0.9500
C33 C34 1.382(10)
C33 H33A 0.9500
C34 C35 1.336(11)
C34 H34A 0.9500
C35 C36 1.407(10)
C35 H35A 0.9500
C36 H36A 0.9500
C41 C46 1.399(9)
C41 C42 1.403(10)
C42 C43 1.385(11)
C42 H42A 0.9500
C43 C44 1.379(12)
C43 H43A 0.9500
C44 C45 1.384(12)
C44 H44A 0.9500
C45 C46 1.375(10)
C45 H45A 0.9500
C46 H46A 0.9500
